data_7211475
loop_
_publ_author_name
'Qi, Jin-Li'
'Zheng, Yue-Qing'
'Xu, Wei'
'Zhu, Hong-Lin'
'Lin, Jian-Li'
'Chang, Hai-Sheng'

_publ_section_title
;
 New Ce(iii) sulfate--tartrate-based MOFs: an insight into the
 controllable self-assembly of acentric metal--organic complexes
;
_journal_issue 48
_journal_name_full CrystEngComm
_journal_page_first 10618
_journal_paper_doi 10.1039/c3ce41740a
_journal_volume 15
_journal_year 2013
_chemical_absolute_configuration ad
_chemical_formula_moiety 'C8 H12 Ce2 O18 S, H4 O, 2(O0.50), 2(H2 O)'
_chemical_formula_sum 'C8 H20 Ce2 O22 S'
_chemical_formula_weight 780.55
_chemical_name_systematic
;
?
;
_space_group_IT_number 18
_symmetry_cell_setting orthorhombic
_symmetry_space_group_name_Hall 'P 2 2ab'
_symmetry_space_group_name_H-M 'P 21 21 2'
_atom_sites_solution_hydrogens geom
_atom_sites_solution_primary direct
_atom_sites_solution_secondary difmap
_audit_creation_method SHELXL-97
_cell_angle_alpha 90.00
_cell_angle_beta 90.00
_cell_angle_gamma 90.00
_cell_formula_units_Z 2
_cell_length_a 7.6439(15)
_cell_length_b 22.013(4)
_cell_length_c 6.1556(12)
_cell_measurement_reflns_used 9613
_cell_measurement_temperature 293(2)
_cell_measurement_theta_max 27.47
_cell_measurement_theta_min 3.24
_cell_volume 1035.8(3)
_computing_cell_refinement RAPID-AUTO
_computing_data_collection 'RAPID-AUTO (Rigaku, 1998)'
_computing_data_reduction 'CrystalStructure (Rigaku/MSC, 2004)'
_computing_molecular_graphics 'ORTEPII (Johnson, 1976)'
_computing_publication_material SHELXL-97
_computing_structure_refinement 'SHELXL-97 (Sheldrick, 2008)'
_computing_structure_solution 'SHELXS-97 (Sheldrick, 2008)'
_diffrn_ambient_temperature 293(2)
_diffrn_detector_area_resol_mean 0
_diffrn_measured_fraction_theta_full 0.995
_diffrn_measured_fraction_theta_max 0.995
_diffrn_measurement_device_type 'Rigaku R-AXIS RAPID'
_diffrn_measurement_method '\w scans'
_diffrn_radiation_monochromator graphite
_diffrn_radiation_source 'fine-focus sealed tube'
_diffrn_radiation_type MoK\a
_diffrn_radiation_wavelength 0.71073
_diffrn_reflns_av_R_equivalents 0.0770
_diffrn_reflns_av_sigmaI/netI 0.0676
_diffrn_reflns_limit_h_max 9
_diffrn_reflns_limit_h_min -8
_diffrn_reflns_limit_k_max 28
_diffrn_reflns_limit_k_min -28
_diffrn_reflns_limit_l_max 7
_diffrn_reflns_limit_l_min -7
_diffrn_reflns_number 9613
_diffrn_reflns_theta_full 27.47
_diffrn_reflns_theta_max 27.47
_diffrn_reflns_theta_min 3.24
_diffrn_standards_decay_% 0
_diffrn_standards_interval_count image
_diffrn_standards_interval_time 0
_diffrn_standards_number 0
_exptl_absorpt_coefficient_mu 4.547
_exptl_absorpt_correction_T_max 0.717
_exptl_absorpt_correction_T_min 0.423
_exptl_absorpt_correction_type empirical
_exptl_absorpt_process_details 'ABSCOR (Higashi, 1995)'
_exptl_crystal_colour colorless
_exptl_crystal_density_diffrn 2.503
_exptl_crystal_density_method 'not measured'
_exptl_crystal_description block
_exptl_crystal_F_000 752
_exptl_crystal_size_max 0.227
_exptl_crystal_size_mid 0.165
_exptl_crystal_size_min 0.073
_refine_diff_density_max 1.148
_refine_diff_density_min -1.089
_refine_diff_density_rms 0.194
_refine_ls_abs_structure_details 'Flack H D (1983), Acta Cryst. A39, 876-881'
_refine_ls_abs_structure_Flack -0.02(2)
_refine_ls_extinction_coef 0.0091(5)
_refine_ls_extinction_expression Fc^*^=kFc[1+0.001xFc^2^\l^3^/sin(2\q)]^-1/4^
_refine_ls_extinction_method SHELXL
_refine_ls_goodness_of_fit_ref 1.073
_refine_ls_hydrogen_treatment mixed
_refine_ls_matrix_type full
_refine_ls_number_parameters 155
_refine_ls_number_reflns 2353
_refine_ls_number_restraints 0
_refine_ls_restrained_S_all 1.073
_refine_ls_R_factor_all 0.0399
_refine_ls_R_factor_gt 0.0382
_refine_ls_shift/su_max 0.001
_refine_ls_shift/su_mean 0.000
_refine_ls_structure_factor_coef Fsqd
_refine_ls_weighting_details 'calc w=1/[\s^2^(Fo^2^)+(0.0000P)^2^+1.4500P] where P=(Fo^2^+2Fc^2^)/3'
_refine_ls_weighting_scheme calc
_refine_ls_wR_factor_gt 0.0629
_refine_ls_wR_factor_ref 0.0638
_reflns_number_gt 2302
_reflns_number_total 2353
_reflns_threshold_expression >2sigma(I)
_cod_data_source_file c3ce41740a.txt
_cod_data_source_block shx97_3
_cod_original_sg_symbol_Hall 'P 2 2ab '
_cod_database_code 7211475

loop_
_symmetry_equiv_pos_as_xyz
'x, y, z'
'-x, -y, z'
'-x+1/2, y+1/2, -z'
'x+1/2, -y+1/2, -z'

loop_
_atom_site_label
_atom_site_type_symbol
_atom_site_fract_x
_atom_site_fract_y
_atom_site_fract_z
_atom_site_U_iso_or_equiv
_atom_site_adp_type
_atom_site_occupancy
_atom_site_symmetry_multiplicity
_atom_site_calc_flag
_atom_site_refinement_flags
_atom_site_disorder_assembly
_atom_site_disorder_group
Ce Ce 0.47932(4) 0.354231(11) 0.43918(4) 0.01166(10) Uani 1 1 d . . .
S S 0.5000 0.5000 0.4466(3) 0.0181(4) Uani 1 2 d S . .
O1 O 0.3847(6) 0.46168(18) 0.5812(7) 0.0323(11) Uani 1 1 d . . .
O2 O 0.6007(5) 0.45698(17) 0.3116(7) 0.0274(10) Uani 1 1 d . . .
O3 O 0.5274(4) 0.34561(18) 0.8336(6) 0.0237(8) Uani 1 1 d . . .
O4 O 0.6866(5) 0.33662(18) 1.1376(6) 0.0214(9) Uani 1 1 d . . .
O5 O 0.7876(4) 0.36198(16) 0.5846(6) 0.0171(7) Uani 1 1 d . . .
H5B H 0.8457 0.3905 0.5386 0.026 Uiso 1 1 calc R . .
O6 O 0.8417(4) 0.23674(15) 0.7830(6) 0.0153(8) Uani 1 1 d . . .
H6B H 0.7634 0.2435 0.6953 0.023 Uiso 1 1 calc R . .
O7 O 1.1932(5) 0.33570(17) 0.6330(6) 0.0225(9) Uani 1 1 d . . .
O8 O 1.0850(5) 0.25059(17) 0.4933(6) 0.0190(9) Uani 1 1 d . . .
C1 C 0.6699(6) 0.3431(2) 0.9364(9) 0.0141(9) Uani 1 1 d . . .
C2 C 0.8375(6) 0.3491(2) 0.8008(8) 0.0125(9) Uani 1 1 d . . .
H2A H 0.9078 0.3828 0.8572 0.015 Uiso 1 1 calc R . .
C3 C 0.9455(6) 0.2901(2) 0.8105(9) 0.0146(10) Uani 1 1 d . . .
H3A H 1.0043 0.2880 0.9518 0.017 Uiso 1 1 calc R . .
C4 C 1.0857(7) 0.2924(2) 0.6307(8) 0.0144(11) Uani 1 1 d . . .
O9 O 0.2712(6) 0.38611(18) 0.1336(6) 0.0276(10) Uani 1 1 d . . .
H9A H 0.2763 0.4206 0.0752 0.033 Uiso 1 1 d . . .
H9B H 0.3308 0.3639 0.0509 0.033 Uiso 1 1 d . . .
O10A O 0.9685(12) 0.4339(4) 0.3357(17) 0.0403(17) Uani 0.50 1 d P A 1
H10A H 1.0432 0.4123 0.2752 0.048 Uiso 1 1 d . B 1
H10B H 0.9395 0.4560 0.2330 0.048 Uiso 1 1 d . C 1
O10B O 1.0018(12) 0.4531(4) 0.5175(15) 0.0403(17) Uani 0.50 1 d P D 2
O11 O 0.1868(11) 0.4959(3) 0.9547(7) 0.091(3) Uani 1 1 d . . .
H11A H 0.2430 0.4925 0.8362 0.109 Uiso 1 1 d . . .
H11B H 0.2504 0.5204 1.0265 0.109 Uiso 1 1 d . . .

loop_
_atom_site_aniso_label
_atom_site_aniso_U_11
_atom_site_aniso_U_22
_atom_site_aniso_U_33
_atom_site_aniso_U_23
_atom_site_aniso_U_13
_atom_site_aniso_U_12
Ce 0.01039(14) 0.01297(15) 0.01164(15) -0.00001(11) 0.00136(10) -0.00038(10)
S 0.0199(9) 0.0131(7) 0.0214(9) 0.000 0.000 -0.0028(7)
O1 0.044(3) 0.018(2) 0.035(2) 0.003(2) 0.022(2) -0.0034(18)
O2 0.031(2) 0.0175(19) 0.033(2) -0.0013(19) 0.014(2) -0.0002(17)
O3 0.0119(17) 0.044(2) 0.0158(18) -0.0006(18) 0.0023(14) 0.0002(18)
O4 0.021(2) 0.031(2) 0.0117(18) -0.0021(17) 0.0022(14) 0.0030(16)
O5 0.0170(17) 0.0219(18) 0.0125(18) 0.0055(18) 0.0010(14) -0.0026(14)
O6 0.0108(17) 0.0156(17) 0.020(2) 0.0022(16) -0.0021(15) -0.0040(14)
O7 0.0143(19) 0.023(2) 0.031(2) -0.0045(17) 0.0074(15) -0.0057(15)
O8 0.021(2) 0.0177(17) 0.018(2) -0.0025(15) 0.0117(14) -0.0010(16)
C1 0.011(2) 0.011(2) 0.020(2) -0.001(2) 0.004(2) 0.0021(17)
C2 0.012(2) 0.015(2) 0.011(2) -0.004(2) -0.0004(18) 0.001(2)
C3 0.011(2) 0.013(2) 0.019(3) -0.003(2) -0.001(2) -0.0013(19)
C4 0.014(3) 0.015(2) 0.014(3) -0.002(2) 0.0009(19) 0.005(2)
O9 0.030(2) 0.030(2) 0.022(2) -0.0003(18) 0.0010(17) 0.0117(18)
O10A 0.027(3) 0.038(4) 0.056(4) 0.019(3) 0.002(4) 0.002(3)
O10B 0.027(3) 0.038(4) 0.056(4) 0.019(3) 0.002(4) 0.002(3)
O11 0.198(8) 0.048(3) 0.026(2) -0.003(4) -0.001(4) 0.045(4)

loop_
_atom_type_symbol
_atom_type_description
_atom_type_scat_dispersion_real
_atom_type_scat_dispersion_imag
_atom_type_scat_source
C C 0.0033 0.0016 'International Tables Vol C Tables 4.2.6.8 and 6.1.1.4'
H H 0.0000 0.0000 'International Tables Vol C Tables 4.2.6.8 and 6.1.1.4'
O O 0.0106 0.0060 'International Tables Vol C Tables 4.2.6.8 and 6.1.1.4'
S S 0.1246 0.1234 'International Tables Vol C Tables 4.2.6.8 and 6.1.1.4'
Ce Ce -0.2486 2.6331 'International Tables Vol C Tables 4.2.6.8 and 6.1.1.4'

loop_
_geom_angle_atom_site_label_1
_geom_angle_atom_site_label_2
_geom_angle_atom_site_label_3
_geom_angle
_geom_angle_site_symmetry_1
_geom_angle_site_symmetry_3
O3 Ce O4 129.26(12) . 1_554
O3 Ce O8 73.41(12) . 4_456
O4 Ce O8 76.77(13) 1_554 4_456
O3 Ce O7 69.56(12) . 1_455
O4 Ce O7 152.27(13) 1_554 1_455
O8 Ce O7 93.02(13) 4_456 1_455
O3 Ce O5 61.10(11) . .
O4 Ce O5 71.27(12) 1_554 .
O8 Ce O5 72.52(12) 4_456 .
O7 Ce O5 130.64(13) 1_455 .
O3 Ce O9 146.89(12) . .
O4 Ce O9 83.66(13) 1_554 .
O8 Ce O9 125.47(12) 4_456 .
O7 Ce O9 81.57(13) 1_455 .
O5 Ce O9 145.18(12) . .
O3 Ce O2 108.39(13) . .
O4 Ce O2 71.14(12) 1_554 .
O8 Ce O2 138.87(14) 4_456 .
O7 Ce O2 126.86(12) 1_455 .
O5 Ce O2 73.26(12) . .
O9 Ce O2 76.02(13) . .
O3 Ce O1 77.42(13) . .
O4 Ce O1 124.65(13) 1_554 .
O8 Ce O1 150.80(13) 4_456 .
O7 Ce O1 75.48(12) 1_455 .
O5 Ce O1 94.49(13) . .
O9 Ce O1 80.00(14) . .
O2 Ce O1 53.65(12) . .
O3 Ce O6 120.74(12) . 4_456
O4 Ce O6 75.38(11) 1_554 4_456
O8 Ce O6 60.76(11) 4_456 4_456
O7 Ce O6 77.14(11) 1_455 4_456
O5 Ce O6 127.28(11) . 4_456
O9 Ce O6 65.19(12) . 4_456
O2 Ce O6 130.76(12) . 4_456
O1 Ce O6 138.22(13) . 4_456
O3 Ce S 93.19(10) . .
O4 Ce S 97.80(9) 1_554 .
O8 Ce S 155.63(9) 4_456 .
O7 Ce S 101.38(9) 1_455 .
O5 Ce S 83.20(8) . .
O9 Ce S 76.54(9) . .
O2 Ce S 26.73(9) . .
O1 Ce S 26.93(9) . .
O6 Ce S 141.58(8) 4_456 .
O1 S O1 111.6(4) . 2_665
O1 S O2 105.1(2) . .
O1 S O2 111.8(3) 2_665 .
O1 S O2 111.8(3) . 2_665
O1 S O2 105.1(2) 2_665 2_665
O2 S O2 111.5(3) . 2_665
O1 S Ce 53.65(16) . .
O1 S Ce 127.49(17) 2_665 .
O2 S Ce 51.46(15) . .
O2 S Ce 127.38(16) 2_665 .
O1 S Ce 127.49(17) . 2_665
O1 S Ce 53.65(16) 2_665 2_665
O2 S Ce 127.38(16) . 2_665
O2 S Ce 51.46(15) 2_665 2_665
Ce S Ce 178.38(7) . 2_665
S O1 Ce 99.4(2) . .
S O2 Ce 101.81(19) . .
C1 O3 Ce 128.8(3) . .
C1 O4 Ce 131.2(3) . 1_556
C2 O5 Ce 124.9(3) . .
C2 O5 H5B 109.5 . .
Ce O5 H5B 115.7 . .
C3 O6 Ce 117.6(3) . 4_556
C3 O6 H6B 109.5 . .
Ce O6 H6B 95.1 4_556 .
C4 O7 Ce 133.1(3) . 1_655
C4 O8 Ce 125.0(3) . 4_556
O4 C1 O3 126.1(5) . .
O4 C1 C2 117.6(4) . .
O3 C1 C2 116.4(5) . .
O5 C2 C1 107.7(4) . .
O5 C2 C3 110.5(4) . .
C1 C2 C3 110.8(4) . .
O5 C2 H2A 109.3 . .
C1 C2 H2A 109.3 . .
C3 C2 H2A 109.3 . .
O6 C3 C2 113.0(4) . .
O6 C3 C4 109.2(4) . .
C2 C3 C4 108.5(4) . .
O6 C3 H3A 108.7 . .
C2 C3 H3A 108.7 . .
C4 C3 H3A 108.7 . .
O8 C4 O7 124.7(5) . .
O8 C4 C3 117.3(4) . .
O7 C4 C3 118.1(4) . .
Ce O9 H9A 122.2 . .
Ce O9 H9B 87.1 . .
H9A O9 H9B 103.9 . .
H10A O10A H10B 100.3 . .
H11A O11 H11B 102.2 . .

loop_
_geom_bond_atom_site_label_1
_geom_bond_atom_site_label_2
_geom_bond_distance
_geom_bond_site_symmetry_2
Ce O3 2.463(3) .
Ce O4 2.471(4) 1_554
Ce O8 2.480(4) 4_456
Ce O7 2.525(4) 1_455
Ce O5 2.526(3) .
Ce O9 2.561(4) .
Ce O2 2.568(4) .
Ce O1 2.623(4) .
Ce O6 2.643(3) 4_456
Ce S 3.2130(7) .
S O1 1.475(4) .
S O1 1.475(4) 2_665
S O2 1.476(4) .
S O2 1.476(4) 2_665
S Ce 3.2130(7) 2_665
O3 C1 1.261(6) .
O4 C1 1.253(6) .
O4 Ce 2.471(4) 1_556
O5 C2 1.413(6) .
O5 H5B 0.8200 .
O6 C3 1.428(5) .
O6 Ce 2.643(3) 4_556
O6 H6B 0.8200 .
O7 C4 1.258(6) .
O7 Ce 2.525(4) 1_655
O8 C4 1.251(6) .
O8 Ce 2.480(4) 4_556
C1 C2 1.534(6) .
C2 C3 1.540(6) .
C2 H2A 0.9800 .
C3 C4 1.541(7) .
C3 H3A 0.9800 .
O9 H9A 0.8403 .
O9 H9B 0.8403 .
O10A H10A 0.8307 .
O10A H10B 0.8283 .
O11 H11A 0.8500 .
O11 H11B 0.8499 .
